data_4345662
loop_
_publ_author_name
'Glowacki, Britta'
'Lutter, Michael'
'Alnasr, Hazem'
'Seymen, Rana'
'Hiller, Wolf'
'Jurkschat, Klaus'

_publ_section_title
;
 Introducing Stereogenic Centers to Group XIV Metallatranes.
;
_journal_name_full 'Inorganic chemistry'
_journal_paper_doi 10.1021/acs.inorgchem.6b03126
_journal_year 2017
_chemical_formula_moiety 'C10 H23 N O3'
_chemical_formula_sum 'C10 H23 N O3'
_chemical_formula_weight 205.29
_chemical_melting_point 85.5(5)
_chemical_name_systematic
;(2-Dimethyl-2-hydroxypropyl)(1-dimethyl-2-hydroxypropyl) 
(hydroxyethyl)amine
;
_space_group_crystal_system orthorhombic
_space_group_IT_number 19
_space_group_name_Hall 'P 2ac 2ab'
_space_group_name_H-M_alt 'P 21 21 21'
_symmetry_space_group_name_Hall 'P 2ac 2ab'
_symmetry_space_group_name_H-M 'P 21 21 21'
_atom_sites_solution_hydrogens geom
_audit_creation_method SHELXL-2014/7
_cell_angle_alpha 90
_cell_angle_beta 90
_cell_angle_gamma 90
_cell_formula_units_Z 4
_cell_length_a 6.4338(4)
_cell_length_b 13.1595(8)
_cell_length_c 14.1760(13)
_cell_measurement_reflns_used 4348
_cell_measurement_temperature 173(2)
_cell_measurement_theta_max 29.7110
_cell_measurement_theta_min 3.2350
_cell_volume 1200.22(15)
_computing_cell_refinement
;
CrysAlisPro, Agilent Technologies,
Version 1.171.37.34 (release 22-05-2014 CrysAlis171 .NET)
(compiled May 22 2014,16:03:01)
;
_computing_data_collection
;
CrysAlisPro, Agilent Technologies,
Version 1.171.37.34 (release 22-05-2014 CrysAlis171 .NET)
(compiled May 22 2014,16:03:01)
;
_computing_data_reduction
;
CrysAlisPro, Agilent Technologies,
Version 1.171.37.34 (release 22-05-2014 CrysAlis171 .NET)
(compiled May 22 2014,16:03:01)
;
_computing_molecular_graphics 'SHELXL-2014/7 (Sheldrick, 2014)'
_computing_publication_material 'enCIFer Version 1.5'
_computing_structure_refinement 'SHELXL-2014/7 (Sheldrick, 2014)'
_computing_structure_solution 'SHELXT 2014/4 (Sheldrick, 2014)'
_diffrn_ambient_temperature 173(2)
_diffrn_measured_fraction_theta_full 0.983
_diffrn_measured_fraction_theta_max 0.982
_diffrn_measurement_device 'XcaliburS CCD Diffractometer'
_diffrn_measurement_method '\w und \y scan'
_diffrn_radiation_type MoK\a
_diffrn_radiation_wavelength 0.71073
_diffrn_reflns_av_R_equivalents 0.0270
_diffrn_reflns_av_unetI/netI 0.0238
_diffrn_reflns_Laue_measured_fraction_full 0.983
_diffrn_reflns_Laue_measured_fraction_max 0.982
_diffrn_reflns_limit_h_max 7
_diffrn_reflns_limit_h_min -7
_diffrn_reflns_limit_k_max 15
_diffrn_reflns_limit_k_min -15
_diffrn_reflns_limit_l_max 13
_diffrn_reflns_limit_l_min -17
_diffrn_reflns_number 7496
_diffrn_reflns_point_group_measured_fraction_full 0.977
_diffrn_reflns_point_group_measured_fraction_max 0.977
_diffrn_reflns_theta_full 25.242
_diffrn_reflns_theta_max 25.496
_diffrn_reflns_theta_min 2.874
_exptl_absorpt_coefficient_mu 0.082
_exptl_absorpt_correction_T_max 1.00000
_exptl_absorpt_correction_T_min 0.76474
_exptl_absorpt_correction_type multi-scan
_exptl_absorpt_process_details
;
CrysAlisPro, Agilent Technologies,
Version 1.171.37.34 (release 22-05-2014 CrysAlis171 .NET)
(compiled May 22 2014,16:03:01)
Empirical absorption correction using spherical harmonics,
 implemented in SCALE3 ABSPACK scaling algorithm.
;
_exptl_crystal_colour colourless
_exptl_crystal_density_diffrn 1.136
_exptl_crystal_description plate
_exptl_crystal_F_000 456
_exptl_crystal_size_max 0.360
_exptl_crystal_size_mid 0.120
_exptl_crystal_size_min 0.030
_refine_diff_density_max 0.154
_refine_diff_density_min -0.131
_refine_diff_density_rms 0.030
_refine_ls_abs_structure_details
;
 Flack x determined using 794 quotients [(I+)-(I-)]/[(I+)+(I-)]
 (Parsons, Flack and Wagner, Acta Cryst. B69 (2013) 249-259).
;
_refine_ls_abs_structure_Flack -0.3(5)
_refine_ls_extinction_method none
_refine_ls_goodness_of_fit_ref 1.345
_refine_ls_hydrogen_treatment mixed
_refine_ls_matrix_type full
_refine_ls_number_parameters 134
_refine_ls_number_reflns 2174
_refine_ls_number_restraints 3
_refine_ls_restrained_S_all 7.524
_refine_ls_R_factor_all 0.0351
_refine_ls_R_factor_gt 0.0328
_refine_ls_shift/su_max 0.000
_refine_ls_shift/su_mean 0.000
_refine_ls_structure_factor_coef Fsqd
_refine_ls_weighting_details 'w=1/[\s^2^(Fo^2^)+(0.0411P)^2^] where P=(Fo^2^+2Fc^2^)/3'
_refine_ls_weighting_scheme calc
_refine_ls_wR_factor_gt 0.0830
_refine_ls_wR_factor_ref 0.0842
_reflns_Friedel_coverage 0.691
_reflns_Friedel_fraction_full 0.969
_reflns_Friedel_fraction_max 0.969
_reflns_number_gt 2064
_reflns_number_total 2174
_reflns_threshold_expression 'I > 2\s(I)'
_cod_data_source_file ic6b03126_si_002.cif
_cod_data_source_block comp2
_cod_depositor_comments
;
The following automatic conversions were performed:

'_chemical_melting_point' value '85-86' was changed to '85.5(5)' -
the average value was taken and precision was estimated.

Automatic conversion script
Id: cif_fix_values 4973 2017-02-22 13:04:09Z antanas 
;
_cod_database_code 4345662
_shelx_shelxl_version_number 2014/7
_shelx_space_group_comment
;
The symmetry employed for this shelxl refinement is uniquely defined
by the following loop, which should always be used as a source of
symmetry information in preference to the above space-group names.
They are only intended as comments.
;
_shelx_estimated_absorpt_t_min 0.971
_shelx_estimated_absorpt_t_max 0.998

loop_
_space_group_symop_operation_xyz
'x, y, z'
'-x+1/2, -y, z+1/2'
'-x, y+1/2, -z+1/2'
'x+1/2, -y+1/2, -z'

loop_
_atom_site_label
_atom_site_type_symbol
_atom_site_fract_x
_atom_site_fract_y
_atom_site_fract_z
_atom_site_U_iso_or_equiv
_atom_site_adp_type
_atom_site_occupancy
_atom_site_site_symmetry_order
_atom_site_calc_flag
_atom_site_refinement_flags_posn
_atom_site_refinement_flags_adp
O11 O 0.5519(2) 0.21239(9) 0.12952(10) 0.0294(3) Uani 1 1 d D .
H11 H 0.4356 0.1959 0.1516 0.031(6) Uiso 1 1 calc DR .
C12 C 0.5861(3) 0.31972(13) 0.14448(14) 0.0268(4) Uani 1 1 d . .
C13 C 0.5801(3) 0.34444(14) 0.24975(14) 0.0249(4) Uani 1 1 d . .
H13A H 0.6926 0.3061 0.2815 0.030 Uiso 1 1 calc R U
H13B H 0.6100 0.4177 0.2579 0.030 Uiso 1 1 calc R U
N14 N 0.3834(2) 0.32125(10) 0.29718(11) 0.0218(4) Uani 1 1 d . .
C15 C 0.3046(3) 0.40451(13) 0.35960(14) 0.0241(4) Uani 1 1 d . .
C16 C 0.2451(3) 0.49294(13) 0.29390(15) 0.0280(4) Uani 1 1 d . .
H16A H 0.3712 0.5179 0.2613 0.034 Uiso 1 1 calc R U
H16B H 0.1469 0.4680 0.2453 0.034 Uiso 1 1 calc R U
O17 O 0.1515(2) 0.57496(10) 0.34437(11) 0.0335(4) Uani 1 1 d D .
H17 H 0.2363 0.6233 0.3485 0.070(9) Uiso 1 1 calc R .
C18 C 0.4231(4) 0.37814(16) 0.08923(15) 0.0358(5) Uani 1 1 d . .
H18A H 0.4324 0.3600 0.0223 0.054 Uiso 1 1 calc R U
H18B H 0.4471 0.4512 0.0966 0.054 Uiso 1 1 calc R U
H18C H 0.2845 0.3609 0.1131 0.054 Uiso 1 1 calc R U
C19 C 0.8037(3) 0.34026(16) 0.10753(17) 0.0375(5) Uani 1 1 d . .
H19A H 0.8111 0.3216 0.0407 0.056 Uiso 1 1 calc R U
H19B H 0.9043 0.2999 0.1434 0.056 Uiso 1 1 calc R U
H19C H 0.8361 0.4126 0.1147 0.056 Uiso 1 1 calc R U
C20 C 0.1050(3) 0.37206(17) 0.40998(16) 0.0353(5) Uani 1 1 d . .
H20A H 0.1359 0.3163 0.4536 0.053 Uiso 1 1 calc R U
H20B H 0.0028 0.3493 0.3633 0.053 Uiso 1 1 calc R U
H20C H 0.0485 0.4298 0.4453 0.053 Uiso 1 1 calc R U
C21 C 0.4649(3) 0.43883(15) 0.43311(15) 0.0320(5) Uani 1 1 d . .
H21A H 0.4990 0.3817 0.4747 0.048 Uiso 1 1 calc R U
H21B H 0.4069 0.4946 0.4706 0.048 Uiso 1 1 calc R U
H21C H 0.5911 0.4621 0.4010 0.048 Uiso 1 1 calc R U
O22 O 0.2291(2) 0.12287(10) 0.21647(10) 0.0353(4) Uani 1 1 d D .
H22 H 0.1119 0.1097 0.1934 0.060(8) Uiso 1 1 calc DR .
C23 C 0.2058(3) 0.15231(15) 0.31222(16) 0.0347(5) Uani 1 1 d . .
H23A H 0.2023 0.0911 0.3528 0.042 Uiso 1 1 calc R U
H23B H 0.0730 0.1893 0.3204 0.042 Uiso 1 1 calc R U
C24 C 0.3847(3) 0.21984(14) 0.34129(15) 0.0300(5) Uani 1 1 d . .
H24A H 0.3813 0.2282 0.4107 0.036 Uiso 1 1 calc R U
H24B H 0.5166 0.1854 0.3249 0.036 Uiso 1 1 calc R U

loop_
_atom_site_aniso_label
_atom_site_aniso_U_11
_atom_site_aniso_U_22
_atom_site_aniso_U_33
_atom_site_aniso_U_23
_atom_site_aniso_U_13
_atom_site_aniso_U_12
O11 0.0303(7) 0.0190(6) 0.0390(9) -0.0055(6) 0.0075(6) -0.0035(5)
C12 0.0326(10) 0.0157(8) 0.0321(11) -0.0025(8) 0.0043(9) -0.0012(7)
C13 0.0216(8) 0.0197(9) 0.0333(11) -0.0013(7) -0.0017(8) 0.0009(7)
N14 0.0244(7) 0.0151(7) 0.0261(9) -0.0002(6) -0.0008(7) -0.0004(6)
C15 0.0257(8) 0.0207(9) 0.0257(11) -0.0034(7) 0.0009(7) 0.0006(7)
C16 0.0304(9) 0.0217(9) 0.0318(12) -0.0043(8) 0.0003(8) 0.0056(7)
O17 0.0304(7) 0.0220(7) 0.0482(10) -0.0094(6) 0.0025(6) 0.0046(6)
C18 0.0484(13) 0.0299(11) 0.0290(12) 0.0017(9) -0.0003(9) 0.0043(9)
C19 0.0416(12) 0.0244(10) 0.0465(14) -0.0077(9) 0.0170(10) -0.0057(9)
C20 0.0349(11) 0.0315(11) 0.0394(13) -0.0062(9) 0.0089(9) -0.0041(9)
C21 0.0352(10) 0.0299(11) 0.0309(12) -0.0061(8) -0.0048(9) 0.0007(9)
O22 0.0303(7) 0.0315(7) 0.0442(10) -0.0095(6) 0.0059(6) -0.0090(6)
C23 0.0426(11) 0.0213(9) 0.0401(13) 0.0025(8) 0.0090(10) -0.0060(8)
C24 0.0376(10) 0.0211(9) 0.0312(12) 0.0044(8) -0.0021(9) 0.0035(8)

loop_
_atom_type_symbol
_atom_type_description
_atom_type_scat_dispersion_real
_atom_type_scat_dispersion_imag
_atom_type_scat_source
C C 0.0033 0.0016 'International Tables Vol C Tables 4.2.6.8 and 6.1.1.4'
H H 0.0000 0.0000 'International Tables Vol C Tables 4.2.6.8 and 6.1.1.4'
N N 0.0061 0.0033 'International Tables Vol C Tables 4.2.6.8 and 6.1.1.4'
O O 0.0106 0.0060 'International Tables Vol C Tables 4.2.6.8 and 6.1.1.4'

loop_
_geom_angle_atom_site_label_1
_geom_angle_atom_site_label_2
_geom_angle_atom_site_label_3
_geom_angle
C12 O11 H11 109.5
O11 C12 C18 108.32(16)
O11 C12 C19 105.27(14)
C18 C12 C19 111.64(17)
O11 C12 C13 110.34(15)
C18 C12 C13 112.25(15)
C19 C12 C13 108.80(16)
N14 C13 C12 115.20(15)
N14 C13 H13A 108.5
C12 C13 H13A 108.5
N14 C13 H13B 108.5
C12 C13 H13B 108.5
H13A C13 H13B 107.5
C13 N14 C24 112.24(14)
C13 N14 C15 114.28(14)
C24 N14 C15 114.46(15)
N14 C15 C20 110.84(15)
N14 C15 C21 112.93(15)
C20 C15 C21 109.22(17)
N14 C15 C16 106.26(14)
C20 C15 C16 106.53(16)
C21 C15 C16 110.84(15)
O17 C16 C15 111.92(16)
O17 C16 H16A 109.2
C15 C16 H16A 109.2
O17 C16 H16B 109.2
C15 C16 H16B 109.2
H16A C16 H16B 107.9
C16 O17 H17 109.5
C12 C18 H18A 109.5
C12 C18 H18B 109.5
H18A C18 H18B 109.5
C12 C18 H18C 109.5
H18A C18 H18C 109.5
H18B C18 H18C 109.5
C12 C19 H19A 109.5
C12 C19 H19B 109.5
H19A C19 H19B 109.5
C12 C19 H19C 109.5
H19A C19 H19C 109.5
H19B C19 H19C 109.5
C15 C20 H20A 109.5
C15 C20 H20B 109.5
H20A C20 H20B 109.5
C15 C20 H20C 109.5
H20A C20 H20C 109.5
H20B C20 H20C 109.5
C15 C21 H21A 109.5
C15 C21 H21B 109.5
H21A C21 H21B 109.5
C15 C21 H21C 109.5
H21A C21 H21C 109.5
H21B C21 H21C 109.5
C23 O22 H22 109.5
O22 C23 C24 109.92(16)
O22 C23 H23A 109.7
C24 C23 H23A 109.7
O22 C23 H23B 109.7
C24 C23 H23B 109.7
H23A C23 H23B 108.2
N14 C24 C23 114.36(17)
N14 C24 H24A 108.7
C23 C24 H24A 108.7
N14 C24 H24B 108.7
C23 C24 H24B 108.7
H24A C24 H24B 107.6

loop_
_geom_bond_atom_site_label_1
_geom_bond_atom_site_label_2
_geom_bond_distance
O11 C12 1.445(2)
O11 H11 0.8400
C12 C18 1.518(3)
C12 C19 1.519(3)
C12 C13 1.528(3)
C13 N14 1.465(2)
C13 H13A 0.9900
C13 H13B 0.9900
N14 C24 1.474(2)
N14 C15 1.497(2)
C15 C20 1.530(3)
C15 C21 1.534(3)
C15 C16 1.539(3)
C16 O17 1.428(2)
C16 H16A 0.9900
C16 H16B 0.9900
O17 H17 0.8400
C18 H18A 0.9800
C18 H18B 0.9800
C18 H18C 0.9800
C19 H19A 0.9800
C19 H19B 0.9800
C19 H19C 0.9800
C20 H20A 0.9800
C20 H20B 0.9800
C20 H20C 0.9800
C21 H21A 0.9800
C21 H21B 0.9800
C21 H21C 0.9800
O22 C23 1.419(3)
O22 H22 0.8400
C23 C24 1.511(3)
C23 H23A 0.9900
C23 H23B 0.9900
C24 H24A 0.9900
C24 H24B 0.9900

loop_
_geom_hbond_atom_site_label_D
_geom_hbond_atom_site_label_H
_geom_hbond_atom_site_label_A
_geom_hbond_distance_DH
_geom_hbond_distance_HA
_geom_hbond_distance_DA
_geom_hbond_angle_DHA
_geom_hbond_site_symmetry_A
O11 H11 O22 0.84 1.88 2.6871(18) 160.8 .
O17 H17 O11 0.84 1.82 2.6550(18) 169.6 3_655
O22 H22 O17 0.84 1.84 2.6716(19) 173.7 3_545

loop_
_geom_torsion_atom_site_label_1
_geom_torsion_atom_site_label_2
_geom_torsion_atom_site_label_3
_geom_torsion_atom_site_label_4
_geom_torsion
O11 C12 C13 N14 -60.7(2)
C18 C12 C13 N14 60.2(2)
C19 C12 C13 N14 -175.70(15)
C12 C13 N14 C24 94.12(18)
C12 C13 N14 C15 -133.41(17)
C13 N14 C15 C20 -177.18(16)
C24 N14 C15 C20 -45.8(2)
C13 N14 C15 C21 -54.3(2)
C24 N14 C15 C21 77.14(19)
C13 N14 C15 C16 67.46(18)
C24 N14 C15 C16 -161.14(15)
N14 C15 C16 O17 175.34(14)
C20 C15 C16 O17 57.1(2)
C21 C15 C16 O17 -61.6(2)
C13 N14 C24 C23 -126.28(17)
C15 N14 C24 C23 101.35(19)
O22 C23 C24 N14 69.6(2)
